data_7231388
loop_
_publ_author_name
'Gao, Fan'
'Huang, Liangliang'
'Xiu, Zhijia'
'Yin, Yanzhen'
'Ma, Yike'
'Bi, Yanfeng'
'Zheng, Zhiping'

_publ_section_title
;
 Solvent-free synthesis and room temperature proton conductivity of new
 cobalt phosphite--oxalates
;
_journal_issue 37
_journal_name_full CrystEngComm
_journal_page_first 5544
_journal_paper_doi 10.1039/C8CE01198B
_journal_volume 20
_journal_year 2018
_chemical_formula_sum 'C10 H20 Co2 N2 O14 P2'
_chemical_formula_weight 572.08
_space_group_crystal_system monoclinic
_space_group_IT_number 14
_space_group_name_Hall '-P 2ybc'
_space_group_name_H-M_alt 'P 1 21/c 1'
_symmetry_space_group_name_Hall '-P 2ybc'
_symmetry_space_group_name_H-M 'P 1 21/c 1'
_atom_sites_solution_hydrogens mixed
_audit_creation_method SHELXL-2014/7
_audit_update_record
;
2018-07-16 deposited with the CCDC.
2018-08-15 downloaded from the CCDC.
;
_cell_angle_alpha 90
_cell_angle_beta 113.487(2)
_cell_angle_gamma 90
_cell_formula_units_Z 4
_cell_length_a 15.3007(9)
_cell_length_b 8.2832(5)
_cell_length_c 16.2601(10)
_cell_measurement_reflns_used 9976
_cell_measurement_temperature 296(2)
_cell_measurement_theta_max 28.3962
_cell_measurement_theta_min 2.5313
_cell_volume 1890.0(2)
_computing_cell_refinement 'SAINT V8.37A (Bruker AXS Inc., 2015)'
_computing_data_collection 'Bruker Instrument Service vV6.2.3'
_computing_data_reduction 'SAINT V8.37A (Bruker AXS Inc., 2015)'
_computing_structure_refinement 'SHELXL-2014/7 (Sheldrick, 2014)''
_computing_structure_solution 'XT, VERSION 2014/5'
_diffrn_ambient_temperature 296(2)
_diffrn_measured_fraction_theta_full 0.999
_diffrn_measured_fraction_theta_max 0.998
_diffrn_measurement_device_type 'Bruker D8 Quest'
_diffrn_measurement_method '\f & \w scans'
_diffrn_radiation_type MoK\a
_diffrn_radiation_wavelength 0.71073
_diffrn_reflns_av_R_equivalents 0.0799
_diffrn_reflns_av_unetI/netI 0.0618
_diffrn_reflns_Laue_measured_fraction_full 0.999
_diffrn_reflns_Laue_measured_fraction_max 0.998
_diffrn_reflns_limit_h_max 20
_diffrn_reflns_limit_h_min -20
_diffrn_reflns_limit_k_max 11
_diffrn_reflns_limit_k_min -11
_diffrn_reflns_limit_l_max 21
_diffrn_reflns_limit_l_min -21
_diffrn_reflns_number 21039
_diffrn_reflns_point_group_measured_fraction_full 0.999
_diffrn_reflns_point_group_measured_fraction_max 0.998
_diffrn_reflns_theta_full 25.242
_diffrn_reflns_theta_max 28.406
_diffrn_reflns_theta_min 2.531
_exptl_absorpt_coefficient_mu 2.002
_exptl_absorpt_correction_T_max 0.75
_exptl_absorpt_correction_T_min 0.69
_exptl_absorpt_correction_type multi-scan
_exptl_absorpt_process_details
;
SADABS-2014/5 - Bruker AXS area detector scaling and absorption correction
;
_exptl_crystal_colour pink
_exptl_crystal_density_diffrn 2.010
_exptl_crystal_description block
_exptl_crystal_F_000 1160
_exptl_crystal_size_max 0.200
_exptl_crystal_size_mid 0.160
_exptl_crystal_size_min 0.150
_refine_diff_density_max 0.587
_refine_diff_density_min -0.929
_refine_diff_density_rms 0.117
_refine_ls_extinction_method none
_refine_ls_goodness_of_fit_ref 1.006
_refine_ls_hydrogen_treatment constr
_refine_ls_matrix_type full
_refine_ls_number_parameters 273
_refine_ls_number_reflns 4730
_refine_ls_number_restraints 0
_refine_ls_restrained_S_all 1.006
_refine_ls_R_factor_all 0.0565
_refine_ls_R_factor_gt 0.0377
_refine_ls_shift/su_max 0.001
_refine_ls_shift/su_mean 0.000
_refine_ls_structure_factor_coef Fsqd
_refine_ls_weighting_details 'w=1/[\s^2^(Fo^2^)+(0.0278P)^2^+2.2937P] where P=(Fo^2^+2Fc^2^)/3'
_refine_ls_weighting_scheme calc
_refine_ls_wR_factor_gt 0.0810
_refine_ls_wR_factor_ref 0.0876
_reflns_Friedel_coverage 0.000
_reflns_number_gt 3761
_reflns_number_total 4730
_reflns_threshold_expression 'I > 2\s(I)'
_cod_data_source_file c8ce01198b2.cif
_cod_data_source_block Co_2D
_cod_depositor_comments
;
The following automatic conversions were performed:

'_exptl_absorpt_correction_type' value 'Multi-Scan' changed to
'multi-scan' according to
/home/data/users/saulius/crontab/automatic-downloads/rss-feeds/RSC/lib/dictionaries/cif_core.dic
dictionary named 'cif_core.dic' version 2.4.2 from 2011-04-26.

Automatic conversion script
Id: cif_fix_values 4973 2017-02-22 13:04:09Z antanas 

 Adding full bibliography for 7231387--7231388.cif.
;
_cod_database_code 7231388
_shelx_shelxl_version_number 2014/7
_shelx_space_group_comment
;
The symmetry employed for this shelxl refinement is uniquely defined
by the following loop, which should always be used as a source of
symmetry information in preference to the above space-group names.
They are only intended as comments.
;
_shelx_estimated_absorpt_t_min 0.690
_shelx_estimated_absorpt_t_max 0.753

loop_
_space_group_symop_operation_xyz
'x, y, z'
'-x, y+1/2, -z+1/2'
'-x, -y, -z'
'x, -y-1/2, z-1/2'

loop_
_atom_site_label
_atom_site_type_symbol
_atom_site_fract_x
_atom_site_fract_y
_atom_site_fract_z
_atom_site_U_iso_or_equiv
_atom_site_adp_type
_atom_site_occupancy
_atom_site_site_symmetry_order
_atom_site_calc_flag
_atom_site_refinement_flags_posn
_atom_site_refinement_flags_adp
Co1 Co 0.66798(2) 0.56621(4) 0.64856(2) 0.00781(9) Uani 1 1 d . .
Co2 Co 0.83255(2) 1.01135(4) 0.84509(2) 0.00777(9) Uani 1 1 d . .
P1 P 0.87869(5) 0.69808(8) 0.73568(5) 0.00932(15) Uani 1 1 d . .
H1 H 0.9131 0.5706 0.7679 0.011 Uiso 1 1 d R U
P2 P 0.61444(5) 0.89063(9) 0.74422(5) 0.00975(15) Uani 1 1 d . .
H2 H 0.5867 1.0235 0.7072 0.012 Uiso 1 1 d R U
O1 O 0.78899(13) 0.6814(2) 0.65125(12) 0.0115(4) Uani 1 1 d . .
O2 O 0.87495(13) 0.7999(2) 0.80984(12) 0.0133(4) Uani 1 1 d . .
O3 O 0.96242(14) 0.7619(3) 0.71160(13) 0.0168(4) Uani 1 1 d . .
H3A H 0.9733 0.7048 0.6732 0.020 Uiso 1 1 d R U
O4 O 0.62140(13) 0.7792(2) 0.67506(13) 0.0146(4) Uani 1 1 d . .
O5 O 0.70235(13) 0.9149(2) 0.82970(12) 0.0114(4) Uani 1 1 d . .
O6 O 0.52855(14) 0.8319(3) 0.76602(14) 0.0212(5) Uani 1 1 d . .
H6A H 0.5213 0.8776 0.8097 0.025 Uiso 1 1 d R U
O7 O 0.73360(14) 0.3398(2) 0.63875(12) 0.0122(4) Uani 1 1 d . .
O8 O 0.71340(14) 0.4687(2) 0.77965(12) 0.0134(4) Uani 1 1 d . .
O9 O 0.77820(14) 0.2469(2) 0.86042(12) 0.0122(4) Uani 1 1 d . .
O10 O 0.79682(14) 0.1170(2) 0.71818(12) 0.0132(4) Uani 1 1 d . .
O11 O 0.60725(13) 0.5833(2) 0.50720(12) 0.0115(4) Uani 1 1 d . .
O12 O 0.47092(13) 0.5444(2) 0.38726(12) 0.0121(4) Uani 1 1 d . .
O13 O 0.88316(13) 0.9559(2) 0.98405(12) 0.0107(4) Uani 1 1 d . .
O14 O 1.01999(13) 0.9065(2) 1.10199(12) 0.0114(4) Uani 1 1 d . .
C1 C 0.76151(19) 0.2551(3) 0.70881(17) 0.0099(5) Uani 1 1 d . .
C2 C 0.74914(18) 0.3304(3) 0.79018(17) 0.0091(5) Uani 1 1 d . .
C3 C 0.52305(18) 0.5368(3) 0.46971(17) 0.0080(5) Uani 1 1 d . .
C4 C 0.97157(19) 0.9609(3) 1.02467(17) 0.0086(5) Uani 1 1 d . .
C5 C 0.5833(2) 0.1483(4) 0.4679(2) 0.0190(6) Uani 1 1 d . .
H5A H 0.5884 0.2292 0.5118 0.029 Uiso 1 1 calc R U
H5B H 0.5267 0.0856 0.4555 0.029 Uiso 1 1 calc R U
H5C H 0.5801 0.1994 0.4138 0.029 Uiso 1 1 calc R U
C6 C 0.66979(19) 0.0386(3) 0.50369(17) 0.0111(5) Uani 1 1 d . .
H6 H 0.6771 -0.0029 0.5625 0.013 Uiso 1 1 calc R U
C7 C 0.65967(19) -0.1016(3) 0.44132(17) 0.0109(5) Uani 1 1 d . .
H7A H 0.6049 -0.1661 0.4363 0.013 Uiso 1 1 calc R U
H7B H 0.6492 -0.0613 0.3821 0.013 Uiso 1 1 calc R U
C8 C 0.83306(19) -0.1081(3) 0.48665(18) 0.0110(5) Uani 1 1 d . .
H8A H 0.8275 -0.0687 0.4286 0.013 Uiso 1 1 calc R U
H8B H 0.8889 -0.1768 0.5106 0.013 Uiso 1 1 calc R U
C9 C 0.84514(19) 0.0334(3) 0.54918(17) 0.0105(5) Uani 1 1 d . .
H9 H 0.8546 -0.0074 0.6087 0.013 Uiso 1 1 calc R U
C10 C 0.9301(2) 0.1357(4) 0.5570(2) 0.0176(6) Uani 1 1 d . .
H10A H 0.9220 0.1740 0.4987 0.026 Uiso 1 1 calc R U
H10B H 0.9871 0.0720 0.5817 0.026 Uiso 1 1 calc R U
H10C H 0.9351 0.2261 0.5956 0.026 Uiso 1 1 calc R U
N1 N 0.75635(15) 0.1343(3) 0.51376(14) 0.0091(4) Uani 1 1 d . .
H1A H 0.7626 0.2164 0.5510 0.011 Uiso 1 1 calc R U
H1B H 0.7489 0.1750 0.4607 0.011 Uiso 1 1 calc R U
N2 N 0.74703(15) -0.2039(3) 0.47555(15) 0.0111(5) Uani 1 1 d . .
H2A H 0.7541 -0.2465 0.5281 0.013 Uiso 1 1 calc R U
H2B H 0.7406 -0.2845 0.4374 0.013 Uiso 1 1 calc R U

loop_
_atom_site_aniso_label
_atom_site_aniso_U_11
_atom_site_aniso_U_22
_atom_site_aniso_U_33
_atom_site_aniso_U_23
_atom_site_aniso_U_13
_atom_site_aniso_U_12
Co1 0.00662(19) 0.01123(19) 0.00679(17) -0.00013(13) 0.00395(15) 0.00036(13)
Co2 0.00664(19) 0.01071(19) 0.00720(17) 0.00002(13) 0.00406(15) 0.00006(13)
P1 0.0068(3) 0.0115(3) 0.0106(3) -0.0013(3) 0.0044(3) 0.0012(3)
P2 0.0072(3) 0.0125(3) 0.0106(3) -0.0013(3) 0.0046(3) 0.0013(3)
O1 0.0088(10) 0.0159(10) 0.0110(9) -0.0004(8) 0.0050(8) -0.0010(8)
O2 0.0135(10) 0.0172(10) 0.0105(9) -0.0025(8) 0.0062(8) 0.0043(8)
O3 0.0115(10) 0.0238(11) 0.0195(10) -0.0088(9) 0.0109(9) -0.0046(8)
O4 0.0119(10) 0.0192(11) 0.0144(10) -0.0037(8) 0.0071(9) 0.0033(8)
O5 0.0092(10) 0.0156(10) 0.0103(9) 0.0001(7) 0.0048(8) -0.0028(7)
O6 0.0137(11) 0.0345(13) 0.0203(11) -0.0119(9) 0.0119(9) -0.0065(9)
O7 0.0184(11) 0.0116(10) 0.0080(9) -0.0009(7) 0.0069(8) 0.0026(8)
O8 0.0166(11) 0.0148(10) 0.0109(9) 0.0014(8) 0.0077(9) 0.0051(8)
O9 0.0165(10) 0.0126(10) 0.0091(9) 0.0012(8) 0.0067(8) 0.0025(8)
O10 0.0177(11) 0.0129(10) 0.0112(9) 0.0015(7) 0.0081(8) 0.0055(8)
O11 0.0082(10) 0.0160(10) 0.0116(9) 0.0019(8) 0.0054(8) -0.0024(7)
O12 0.0096(10) 0.0194(10) 0.0081(9) 0.0024(8) 0.0042(8) -0.0028(8)
O13 0.0074(10) 0.0156(10) 0.0106(9) 0.0000(8) 0.0053(8) -0.0018(7)
O14 0.0091(10) 0.0156(10) 0.0103(9) 0.0030(7) 0.0047(8) -0.0016(7)
C1 0.0093(13) 0.0131(13) 0.0087(12) -0.0020(10) 0.0050(11) -0.0024(10)
C2 0.0071(13) 0.0128(13) 0.0088(12) -0.0006(10) 0.0046(11) -0.0017(10)
C3 0.0093(13) 0.0064(12) 0.0110(12) 0.0004(10) 0.0070(11) 0.0019(10)
C4 0.0105(14) 0.0082(13) 0.0096(12) -0.0030(10) 0.0066(11) -0.0021(10)
C5 0.0131(15) 0.0204(16) 0.0215(15) -0.0049(12) 0.0047(13) 0.0035(12)
C6 0.0099(13) 0.0153(14) 0.0103(12) -0.0011(10) 0.0064(11) 0.0000(11)
C7 0.0096(14) 0.0125(13) 0.0122(13) 0.0009(10) 0.0062(11) -0.0002(10)
C8 0.0115(14) 0.0113(13) 0.0135(13) -0.0005(10) 0.0084(11) -0.0001(10)
C9 0.0090(13) 0.0129(13) 0.0098(12) 0.0025(10) 0.0040(11) 0.0025(10)
C10 0.0115(15) 0.0196(15) 0.0204(15) -0.0004(12) 0.0051(13) -0.0029(12)
N1 0.0112(12) 0.0093(11) 0.0078(10) 0.0004(8) 0.0047(9) 0.0019(9)
N2 0.0129(12) 0.0085(11) 0.0134(11) -0.0019(9) 0.0069(10) -0.0012(9)

loop_
_atom_type_symbol
_atom_type_description
_atom_type_scat_dispersion_real
_atom_type_scat_dispersion_imag
_atom_type_scat_source
C C 0.0033 0.0016 'International Tables Vol C Tables 4.2.6.8 and 6.1.1.4'
H H 0.0000 0.0000 'International Tables Vol C Tables 4.2.6.8 and 6.1.1.4'
N N 0.0061 0.0033 'International Tables Vol C Tables 4.2.6.8 and 6.1.1.4'
O O 0.0106 0.0060 'International Tables Vol C Tables 4.2.6.8 and 6.1.1.4'
P P 0.1023 0.0942 'International Tables Vol C Tables 4.2.6.8 and 6.1.1.4'
Co Co 0.3494 0.9721 'International Tables Vol C Tables 4.2.6.8 and 6.1.1.4'

loop_
_geom_angle_atom_site_label_1
_geom_angle_atom_site_label_2
_geom_angle_atom_site_label_3
_geom_angle
_geom_angle_site_symmetry_1
_geom_angle_site_symmetry_3
O4 Co1 O1 88.93(8) . .
O4 Co1 O11 97.73(8) . .
O1 Co1 O11 89.66(7) . .
O4 Co1 O8 96.95(7) . .
O1 Co1 O8 102.86(8) . .
O11 Co1 O8 160.85(8) . .
O4 Co1 O7 171.97(8) . .
O1 Co1 O7 87.92(7) . .
O11 Co1 O7 89.64(7) . .
O8 Co1 O7 76.58(7) . .
O4 Co1 O12 92.02(8) . 3_666
O1 Co1 O12 166.76(7) . 3_666
O11 Co1 O12 77.13(7) . 3_666
O8 Co1 O12 90.14(7) . 3_666
O7 Co1 O12 92.74(8) . 3_666
O2 Co2 O5 91.92(8) . .
O2 Co2 O10 93.98(7) . 1_565
O5 Co2 O10 100.42(8) . 1_565
O2 Co2 O13 95.26(7) . .
O5 Co2 O13 88.30(7) . .
O10 Co2 O13 167.07(8) 1_565 .
O2 Co2 O9 170.95(7) . 1_565
O5 Co2 O9 88.07(7) . 1_565
O10 Co2 O9 77.14(7) 1_565 1_565
O13 Co2 O9 93.78(7) . 1_565
O2 Co2 O14 89.07(8) . 3_777
O5 Co2 O14 164.80(7) . 3_777
O10 Co2 O14 94.64(7) 1_565 3_777
O13 Co2 O14 76.50(7) . 3_777
O9 Co2 O14 93.31(7) 1_565 3_777
O2 P1 O1 118.18(11) . .
O2 P1 O3 107.99(11) . .
O1 P1 O3 109.84(11) . .
O2 P1 H1 107.2 . .
O1 P1 H1 113.4 . .
O3 P1 H1 98.3 . .
O4 P2 O5 118.07(11) . .
O4 P2 O6 107.25(12) . .
O5 P2 O6 110.58(11) . .
O4 P2 H2 107.2 . .
O5 P2 H2 109.5 . .
O6 P2 H2 103.2 . .
P1 O1 Co1 122.86(11) . .
P1 O2 Co2 146.78(12) . .
P1 O3 H3A 114.3 . .
P2 O4 Co1 147.33(13) . .
P2 O5 Co2 128.57(11) . .
P2 O6 H6A 116.8 . .
C1 O7 Co1 114.63(16) . .
C2 O8 Co1 115.88(16) . .
C2 O9 Co2 113.77(16) . 1_545
C1 O10 Co2 115.57(16) . 1_545
C3 O11 Co1 115.59(15) . .
C3 O12 Co1 113.67(15) . 3_666
C4 O13 Co2 114.47(15) . .
C4 O14 Co2 112.75(15) . 3_777
O10 C1 O7 126.5(2) . .
O10 C1 C2 117.5(2) . .
O7 C1 C2 116.0(2) . .
O8 C2 O9 127.3(2) . .
O8 C2 C1 116.7(2) . .
O9 C2 C1 116.0(2) . .
O11 C3 O12 126.7(2) . .
O11 C3 C3 117.1(3) . 3_666
O12 C3 C3 116.2(3) . 3_666
O13 C4 O14 126.8(2) . .
O13 C4 C4 117.2(3) . 3_777
O14 C4 C4 116.1(3) . 3_777
C6 C5 H5A 109.5 . .
C6 C5 H5B 109.5 . .
H5A C5 H5B 109.5 . .
C6 C5 H5C 109.5 . .
H5A C5 H5C 109.5 . .
H5B C5 H5C 109.5 . .
N1 C6 C7 109.3(2) . .
N1 C6 C5 108.9(2) . .
C7 C6 C5 111.3(2) . .
N1 C6 H6 109.1 . .
C7 C6 H6 109.1 . .
C5 C6 H6 109.1 . .
N2 C7 C6 110.5(2) . .
N2 C7 H7A 109.6 . .
C6 C7 H7A 109.6 . .
N2 C7 H7B 109.6 . .
C6 C7 H7B 109.6 . .
H7A C7 H7B 108.1 . .
N2 C8 C9 111.1(2) . .
N2 C8 H8A 109.4 . .
C9 C8 H8A 109.4 . .
N2 C8 H8B 109.4 . .
C9 C8 H8B 109.4 . .
H8A C8 H8B 108.0 . .
N1 C9 C8 108.9(2) . .
N1 C9 C10 109.6(2) . .
C8 C9 C10 111.1(2) . .
N1 C9 H9 109.0 . .
C8 C9 H9 109.0 . .
C10 C9 H9 109.0 . .
C9 C10 H10A 109.5 . .
C9 C10 H10B 109.5 . .
H10A C10 H10B 109.5 . .
C9 C10 H10C 109.5 . .
H10A C10 H10C 109.5 . .
H10B C10 H10C 109.5 . .
C6 N1 C9 111.9(2) . .
C6 N1 H1A 109.2 . .
C9 N1 H1A 109.2 . .
C6 N1 H1B 109.2 . .
C9 N1 H1B 109.2 . .
H1A N1 H1B 107.9 . .
C8 N2 C7 111.2(2) . .
C8 N2 H2A 109.4 . .
C7 N2 H2A 109.4 . .
C8 N2 H2B 109.4 . .
C7 N2 H2B 109.4 . .
H2A N2 H2B 108.0 . .

loop_
_geom_bond_atom_site_label_1
_geom_bond_atom_site_label_2
_geom_bond_distance
_geom_bond_site_symmetry_2
Co1 O4 2.0130(19) .
Co1 O1 2.0679(18) .
Co1 O11 2.1129(18) .
Co1 O8 2.1211(19) .
Co1 O7 2.1628(19) .
Co1 O12 2.1702(19) 3_666
Co2 O2 2.0282(19) .
Co2 O5 2.0669(19) .
Co2 O10 2.1033(18) 1_565
Co2 O13 2.1264(18) .
Co2 O9 2.1740(19) 1_565
Co2 O14 2.1786(19) 3_777
P1 O2 1.4912(19) .
P1 O1 1.512(2) .
P1 O3 1.5728(19) .
P1 H1 1.2032 .
P2 O4 1.4908(19) .
P2 O5 1.514(2) .
P2 O6 1.569(2) .
P2 H2 1.2450 .
O3 H3A 0.8500 .
O6 H6A 0.8500 .
O7 C1 1.259(3) .
O8 C2 1.251(3) .
O9 C2 1.255(3) .
O9 Co2 2.1740(19) 1_545
O10 C1 1.248(3) .
O10 Co2 2.1034(18) 1_545
O11 C3 1.247(3) .
O12 C3 1.259(3) .
O12 Co1 2.1702(19) 3_666
O13 C4 1.247(3) .
O14 C4 1.261(3) .
O14 Co2 2.1786(18) 3_777
C1 C2 1.541(3) .
C3 C3 1.547(5) 3_666
C4 C4 1.542(5) 3_777
C5 C6 1.517(4) .
C5 H5A 0.9600 .
C5 H5B 0.9600 .
C5 H5C 0.9600 .
C6 N1 1.496(3) .
C6 C7 1.508(4) .
C6 H6 0.9800 .
C7 N2 1.491(3) .
C7 H7A 0.9700 .
C7 H7B 0.9700 .
C8 N2 1.485(3) .
C8 C9 1.514(4) .
C8 H8A 0.9700 .
C8 H8B 0.9700 .
C9 N1 1.501(3) .
C9 C10 1.514(4) .
C9 H9 0.9800 .
C10 H10A 0.9600 .
C10 H10B 0.9600 .
C10 H10C 0.9600 .
N1 H1A 0.8900 .
N1 H1B 0.8900 .
N2 H2A 0.8900 .
N2 H2B 0.8900 .
